data_7031803
loop_
_publ_author_name
'Peuntinger, Katrin'
'Pilz, T. David'
'Staehle, Robert'
'Schaub, Markus'
'Kaufhold, Simon'
'Petermann, Lydia'
'Wunderlin, Markus'
'G\"orls, Helmar'
'Heinemann, Frank W.'
'Li, Jing'
'Drewello, Thomas'
'Vos, Johannes G.'
'Guldi, Dirk M.'
'Rau, Sven'

_publ_section_title
;
 Carbene based photochemical molecular assemblies for solar driven
 hydrogen generation.
;
_journal_issue 36
_journal_name_full 'Dalton transactions (Cambridge, England : 2003)'
_journal_page_first 13683
_journal_page_last 13695
_journal_paper_doi 10.1039/c4dt01546k
_journal_volume 43
_journal_year 2014
_chemical_formula_moiety
;
C63 H68 Ag Cl N8 Ru, 1.28(C4 H8 O),
6.53(C H Cl3), 2(Cl)
;
_chemical_formula_sum 'C74.63 H84.73 Ag Cl22.58 N8 O1.28 Ru'
_chemical_formula_weight 2123.80
_chemical_name_systematic
;
?
;
_space_group_IT_number 15
_symmetry_cell_setting monoclinic
_symmetry_space_group_name_Hall '-C 2yc'
_symmetry_space_group_name_H-M 'C 1 2/c 1'
_atom_sites_solution_hydrogens geom
_atom_sites_solution_primary direct
_atom_sites_solution_secondary difmap
_audit_creation_method SHELXL-97
_cell_angle_alpha 90.00
_cell_angle_beta 127.021(6)
_cell_angle_gamma 90.00
_cell_formula_units_Z 8
_cell_length_a 50.774(6)
_cell_length_b 14.405(2)
_cell_length_c 32.847(2)
_cell_measurement_reflns_used 179
_cell_measurement_temperature 150(2)
_cell_measurement_theta_max 20.00
_cell_measurement_theta_min 6.00
_cell_volume 19181(4)
_computing_cell_refinement 'EVALCCD (Duisenberg, 2003)'
_computing_data_collection 'COLLECT (Bruker-Nonius, 2002)'
_computing_data_reduction 'EVALCCD (Duisenberg, 2003)'
_computing_molecular_graphics 'SHELXTL 6.12 (Bruker AXS, 2002)'
_computing_publication_material 'SHELXTL 6.12 (Bruker AXS, 2002)'
_computing_structure_refinement 'SHELXTL 6.12 (Bruker AXS, 2002)'
_computing_structure_solution 'SHELXTL 6.12 (Bruker AXS, 2002)'
_diffrn_ambient_temperature 150(2)
_diffrn_detector_area_resol_mean 9
_diffrn_measured_fraction_theta_full 0.998
_diffrn_measured_fraction_theta_max 0.998
_diffrn_measurement_device_type 'Bruker-Nonius KappaCCD'
_diffrn_measurement_method
;
\f- and \w-rotations with 1.20 \% and 144 sec per frame
;
_diffrn_radiation_monochromator graphite
_diffrn_radiation_source 'fine-focus sealed tube'
_diffrn_radiation_type MoK\a
_diffrn_radiation_wavelength 0.71073
_diffrn_reflns_av_R_equivalents 0.0727
_diffrn_reflns_av_sigmaI/netI 0.0409
_diffrn_reflns_limit_h_max 63
_diffrn_reflns_limit_h_min -63
_diffrn_reflns_limit_k_max 18
_diffrn_reflns_limit_k_min -18
_diffrn_reflns_limit_l_max 41
_diffrn_reflns_limit_l_min -41
_diffrn_reflns_number 146294
_diffrn_reflns_theta_full 26.37
_diffrn_reflns_theta_max 26.37
_diffrn_reflns_theta_min 3.19
_exptl_absorpt_coefficient_mu 1.035
_exptl_absorpt_correction_T_max 1.0
_exptl_absorpt_correction_T_min 0.785
_exptl_absorpt_correction_type multi-scan
_exptl_absorpt_process_details 'SADABS, Bruker-AXS, 2002'
_exptl_crystal_colour orange
_exptl_crystal_density_diffrn 1.471
_exptl_crystal_density_method 'not measured'
_exptl_crystal_description plate
_exptl_crystal_F_000 8589
_exptl_crystal_size_max 0.27
_exptl_crystal_size_mid 0.24
_exptl_crystal_size_min 0.05
_refine_diff_density_max 2.097
_refine_diff_density_min -1.063
_refine_diff_density_rms 0.123
_refine_ls_extinction_method none
_refine_ls_goodness_of_fit_ref 1.049
_refine_ls_hydrogen_treatment constr
_refine_ls_matrix_type full
_refine_ls_number_parameters 1159
_refine_ls_number_reflns 19551
_refine_ls_number_restraints 422
_refine_ls_restrained_S_all 1.088
_refine_ls_R_factor_all 0.0929
_refine_ls_R_factor_gt 0.0617
_refine_ls_shift/su_max 0.003
_refine_ls_shift/su_mean 0.000
_refine_ls_structure_factor_coef Fsqd
_refine_ls_weighting_details 'calc w=1/[\s^2^(Fo^2^)+(0.0888P)^2^+158.1058P] where P=(Fo^2^+2Fc^2^)/3'
_refine_ls_weighting_scheme calc
_refine_ls_wR_factor_gt 0.1614
_refine_ls_wR_factor_ref 0.1858
_reflns_number_gt 14145
_reflns_number_total 19551
_reflns_threshold_expression >2sigma(I)
_cod_data_source_file c4dt01546k2.cif
_cod_data_source_block dp1002
_cod_depositor_comments 'Adding full bibliography for 7031797--7031803.cif.'
_cod_original_sg_symbol_Hall -C2yc
_cod_original_sg_symbol_H-M C2/c
_cod_database_code 7031803

loop_
_symmetry_equiv_pos_as_xyz
'x, y, z'
'-x, y, -z+1/2'
'x+1/2, y+1/2, z'
'-x+1/2, y+1/2, -z+1/2'
'-x, -y, -z'
'x, -y, z-1/2'
'-x+1/2, -y+1/2, -z'
'x+1/2, -y+1/2, z-1/2'

loop_
_atom_site_label
_atom_site_type_symbol
_atom_site_fract_x
_atom_site_fract_y
_atom_site_fract_z
_atom_site_U_iso_or_equiv
_atom_site_adp_type
_atom_site_occupancy
_atom_site_symmetry_multiplicity
_atom_site_calc_flag
_atom_site_refinement_flags
_atom_site_disorder_assembly
_atom_site_disorder_group
Ru1 Ru 0.850262(9) 0.20089(3) 0.959458(13) 0.02059(11) Uani 1 1 d . . .
Ag1 Ag 0.775308(10) 0.00591(3) 0.631730(14) 0.03286(12) Uani 1 1 d . . .
Cl1 Cl 0.75091(4) -0.04342(12) 0.54887(5) 0.0443(4) Uani 1 1 d . . .
N1 N 0.84348(9) 0.0798(3) 0.92043(14) 0.0224(8) Uani 1 1 d . . .
N2 N 0.80385(10) -0.0068(3) 0.74512(15) 0.0268(9) Uani 1 1 d . . .
N3 N 0.80495(11) 0.1354(3) 0.72536(15) 0.0285(9) Uani 1 1 d . . .
N4 N 0.84165(9) 0.2535(3) 0.89421(14) 0.0210(8) Uani 1 1 d . . .
N5 N 0.85892(11) 0.3272(3) 0.99507(15) 0.0267(9) Uani 1 1 d . . .
N6 N 0.89972(10) 0.2175(3) 0.99517(15) 0.0267(9) Uani 1 1 d . . .
N7 N 0.85629(10) 0.1336(3) 1.01952(14) 0.0237(9) Uani 1 1 d . . .
N8 N 0.80213(10) 0.1897(3) 0.93439(14) 0.0231(8) Uani 1 1 d . . .
C1 C 0.83396(11) 0.0930(3) 0.87199(17) 0.0212(10) Uani 1 1 d . . .
C2 C 0.84605(12) -0.0073(4) 0.93656(19) 0.0277(11) Uani 1 1 d . . .
H2A H 0.8532 -0.0173 0.9704 0.033 Uiso 1 1 calc R . .
C3 C 0.83857(14) -0.0839(4) 0.9054(2) 0.0328(12) Uani 1 1 d . . .
H3A H 0.8406 -0.1448 0.9181 0.039 Uiso 1 1 calc R . .
C4 C 0.82817(13) -0.0715(4) 0.8561(2) 0.0287(11) Uani 1 1 d . . .
H4A H 0.8226 -0.1235 0.8345 0.034 Uiso 1 1 calc R . .
C5 C 0.81595(12) 0.0454(4) 0.78873(18) 0.0244(10) Uani 1 1 d . . .
C6 C 0.81687(12) 0.1358(4) 0.77638(17) 0.0247(10) Uani 1 1 d . . .
C7 C 0.83045(13) 0.3058(4) 0.80319(19) 0.0283(11) Uani 1 1 d . . .
H7A H 0.8266 0.3246 0.7723 0.034 Uiso 1 1 calc R . .
C8 C 0.83961(13) 0.3696(4) 0.8403(2) 0.0315(12) Uani 1 1 d . . .
H8A H 0.8427 0.4328 0.8357 0.038 Uiso 1 1 calc R . .
C9 C 0.84446(13) 0.3416(4) 0.88524(19) 0.0270(11) Uani 1 1 d . . .
H9A H 0.8500 0.3871 0.9102 0.032 Uiso 1 1 calc R . .
C10 C 0.83366(11) 0.1876(3) 0.85811(17) 0.0214(10) Uani 1 1 d . . .
C11 C 0.82587(12) 0.0185(3) 0.83837(18) 0.0230(10) Uani 1 1 d . . .
C12 C 0.82678(12) 0.2118(4) 0.81098(18) 0.0243(10) Uani 1 1 d . . .
C13 C 0.79791(13) -0.1074(4) 0.7387(2) 0.0298(11) Uani 1 1 d . . .
H13A H 0.7823 -0.1217 0.7018 0.036 Uiso 1 1 calc R . .
H13B H 0.7873 -0.1262 0.7547 0.036 Uiso 1 1 calc R . .
C14 C 0.82901(13) -0.1638(4) 0.76170(19) 0.0304(11) Uani 1 1 d . . .
C15 C 0.83040(15) -0.2524(4) 0.7793(2) 0.0405(14) Uani 1 1 d . . .
H15A H 0.8126 -0.2754 0.7786 0.049 Uiso 1 1 calc R . .
C16 C 0.85767(17) -0.3071(5) 0.7980(3) 0.0510(16) Uani 1 1 d . . .
H16A H 0.8587 -0.3676 0.8103 0.061 Uiso 1 1 calc R . .
C17 C 0.88372(16) -0.2742(5) 0.7989(3) 0.0524(18) Uani 1 1 d . . .
H17A H 0.9024 -0.3125 0.8115 0.063 Uiso 1 1 calc R . .
C18 C 0.88248(16) -0.1866(5) 0.7815(3) 0.0499(16) Uani 1 1 d . . .
H18A H 0.9003 -0.1642 0.7821 0.060 Uiso 1 1 calc R . .
C19 C 0.85512(14) -0.1307(5) 0.7631(2) 0.0389(13) Uani 1 1 d . . .
H19A H 0.8543 -0.0697 0.7513 0.047 Uiso 1 1 calc R . .
C20 C 0.79698(12) 0.0480(4) 0.70645(19) 0.0285(11) Uani 1 1 d . . .
C21 C 0.79989(14) 0.2155(4) 0.69360(19) 0.0326(12) Uani 1 1 d . . .
H21A H 0.7890 0.2656 0.6991 0.039 Uiso 1 1 calc R . .
H21B H 0.7848 0.1971 0.6573 0.039 Uiso 1 1 calc R . .
C22 C 0.83117(15) 0.2533(4) 0.7043(2) 0.0335(12) Uani 1 1 d . . .
C23 C 0.86208(14) 0.2196(4) 0.7416(2) 0.0366(13) Uani 1 1 d . . .
H23A H 0.8644 0.1688 0.7620 0.044 Uiso 1 1 calc R . .
C24 C 0.89001(17) 0.2583(5) 0.7500(3) 0.0514(17) Uani 1 1 d . . .
H24A H 0.9112 0.2342 0.7759 0.062 Uiso 1 1 calc R . .
C25 C 0.8867(2) 0.3322(6) 0.7204(4) 0.073(3) Uani 1 1 d . . .
H25A H 0.9057 0.3598 0.7262 0.088 Uiso 1 1 calc R . .
C26 C 0.8557(2) 0.3659(6) 0.6824(4) 0.074(3) Uani 1 1 d . . .
H26A H 0.8535 0.4154 0.6614 0.089 Uiso 1 1 calc R . .
C27 C 0.82808(19) 0.3282(5) 0.6746(3) 0.0530(18) Uani 1 1 d . . .
H27A H 0.8069 0.3531 0.6491 0.064 Uiso 1 1 calc R . .
C28 C 0.83608(16) 0.3828(4) 0.9910(2) 0.0382(13) Uani 1 1 d . . .
H28A H 0.8138 0.3624 0.9710 0.046 Uiso 1 1 calc R . .
C29 C 0.8438(2) 0.4684(5) 1.0149(2) 0.0495(17) Uani 1 1 d . . .
H29A H 0.8268 0.5057 1.0106 0.059 Uiso 1 1 calc R . .
C30 C 0.8760(2) 0.4998(5) 1.0450(3) 0.0535(19) Uani 1 1 d . . .
C31 C 0.89939(18) 0.4407(5) 1.0501(2) 0.0456(16) Uani 1 1 d . . .
H31A H 0.9219 0.4589 1.0711 0.055 Uiso 1 1 calc R . .
C32 C 0.89072(14) 0.3558(4) 1.02512(18) 0.0314(12) Uani 1 1 d . . .
C33 C 0.91393(13) 0.2928(4) 1.02654(19) 0.0305(11) Uani 1 1 d . . .
C34 C 0.94809(14) 0.3062(4) 1.0569(2) 0.0403(14) Uani 1 1 d . . .
H34A H 0.9575 0.3585 1.0789 0.048 Uiso 1 1 calc R . .
C35 C 0.96847(14) 0.2439(5) 1.0552(2) 0.0441(15) Uani 1 1 d . . .
C36 C 0.95296(14) 0.1703(5) 1.0212(2) 0.0399(14) Uani 1 1 d . . .
H36A H 0.9657 0.1272 1.0178 0.048 Uiso 1 1 calc R . .
C37 C 0.91924(13) 0.1597(4) 0.9923(2) 0.0316(12) Uani 1 1 d . . .
H37A H 0.9094 0.1089 0.9693 0.038 Uiso 1 1 calc R . .
C38 C 0.8854(3) 0.5946(6) 1.0715(4) 0.088(3) Uani 1 1 d U . .
C39 C 0.8945(4) 0.6574(7) 1.0482(4) 0.115(4) Uani 1 1 d U . .
H39A H 0.9167 0.6422 1.0592 0.173 Uiso 1 1 calc R . .
H39B H 0.8943 0.7211 1.0585 0.173 Uiso 1 1 calc R . .
H39C H 0.8788 0.6520 1.0110 0.173 Uiso 1 1 calc R . .
C40 C 0.8530(3) 0.6449(8) 1.0594(5) 0.113(4) Uani 1 1 d U . .
H40A H 0.8592 0.7052 1.0767 0.169 Uiso 1 1 calc R . .
H40B H 0.8433 0.6060 1.0718 0.169 Uiso 1 1 calc R . .
H40C H 0.8369 0.6541 1.0226 0.169 Uiso 1 1 calc R . .
C41 C 0.9057(3) 0.5824(7) 1.1267(4) 0.108(3) Uani 1 1 d U . .
H41A H 0.9281 0.5640 1.1394 0.162 Uiso 1 1 calc R . .
H41B H 0.8961 0.5339 1.1350 0.162 Uiso 1 1 calc R . .
H41C H 0.9067 0.6409 1.1427 0.162 Uiso 1 1 calc R . .
C42 C 1.00576(17) 0.2546(6) 1.0893(4) 0.076(2) Uani 1 1 d U . .
C43 C 1.0204(2) 0.1678(8) 1.1212(5) 0.116(4) Uani 1 1 d U . .
H43A H 1.0158 0.1665 1.1463 0.174 Uiso 1 1 calc R . .
H43B H 1.0443 0.1673 1.1389 0.174 Uiso 1 1 calc R . .
H43C H 1.0105 0.1131 1.0990 0.174 Uiso 1 1 calc R . .
C44 C 1.0171(2) 0.2536(8) 1.0548(5) 0.102(3) Uani 1 1 d U . .
H44A H 1.0109 0.3122 1.0360 0.153 Uiso 1 1 calc R . .
H44B H 1.0065 0.2019 1.0307 0.153 Uiso 1 1 calc R . .
H44C H 1.0411 0.2461 1.0760 0.153 Uiso 1 1 calc R . .
C45 C 1.0176(2) 0.3418(8) 1.1189(5) 0.119(4) Uani 1 1 d U . .
H45A H 1.0097 0.3947 1.0956 0.179 Uiso 1 1 calc R . .
H45B H 1.0417 0.3419 1.1419 0.179 Uiso 1 1 calc R . .
H45C H 1.0091 0.3465 1.1389 0.179 Uiso 1 1 calc R . .
C46 C 0.88522(13) 0.1037(4) 1.06135(19) 0.0318(12) Uani 1 1 d . . .
H46A H 0.9049 0.1215 1.0661 0.038 Uiso 1 1 calc R . .
C47 C 0.88760(13) 0.0486(4) 1.0976(2) 0.0350(13) Uani 1 1 d . . .
H47A H 0.9087 0.0291 1.1266 0.042 Uiso 1 1 calc R . .
C48 C 0.85936(13) 0.0210(4) 1.09230(19) 0.0297(11) Uani 1 1 d . . .
C49 C 0.82950(12) 0.0552(4) 1.04996(18) 0.0269(11) Uani 1 1 d . . .
H49A H 0.8096 0.0408 1.0455 0.032 Uiso 1 1 calc R . .
C50 C 0.82831(11) 0.1105(3) 1.01387(16) 0.0213(10) Uani 1 1 d . . .
C51 C 0.79769(12) 0.1464(3) 0.96688(17) 0.0231(10) Uani 1 1 d . . .
C52 C 0.76673(12) 0.1388(3) 0.95581(17) 0.0239(10) Uani 1 1 d . . .
H52A H 0.7645 0.1092 0.9795 0.029 Uiso 1 1 calc R . .
C53 C 0.73871(12) 0.1743(3) 0.91027(17) 0.0235(10) Uani 1 1 d . . .
C54 C 0.74378(12) 0.2157(4) 0.87712(18) 0.0260(11) Uani 1 1 d . . .
H54A H 0.7255 0.2396 0.8454 0.031 Uiso 1 1 calc R . .
C55 C 0.77505(13) 0.2224(4) 0.89000(18) 0.0276(11) Uani 1 1 d . . .
H55A H 0.7777 0.2512 0.8666 0.033 Uiso 1 1 calc R . .
C56 C 0.86108(15) -0.0418(5) 1.1312(2) 0.0440(14) Uani 1 1 d U . .
C57 C 0.8937(2) -0.0950(7) 1.1629(4) 0.087(3) Uani 1 1 d U . .
H57A H 0.8964 -0.1306 1.1402 0.130 Uiso 1 1 calc R . .
H57B H 0.8936 -0.1376 1.1861 0.130 Uiso 1 1 calc R . .
H57C H 0.9120 -0.0510 1.1827 0.130 Uiso 1 1 calc R . .
C58 C 0.8571(2) 0.0190(6) 1.1653(3) 0.063(2) Uani 1 1 d U . .
H58A H 0.8367 0.0551 1.1441 0.095 Uiso 1 1 calc R . .
H58B H 0.8759 0.0614 1.1850 0.095 Uiso 1 1 calc R . .
H58C H 0.8561 -0.0204 1.1886 0.095 Uiso 1 1 calc R . .
C59 C 0.83290(18) -0.1112(5) 1.1050(3) 0.0540(17) Uani 1 1 d U . .
H59A H 0.8332 -0.1467 1.0799 0.081 Uiso 1 1 calc R . .
H59B H 0.8119 -0.0780 1.0878 0.081 Uiso 1 1 calc R . .
H59C H 0.8354 -0.1535 1.1305 0.081 Uiso 1 1 calc R . .
C60 C 0.70485(12) 0.1680(4) 0.89884(18) 0.0267(11) Uani 1 1 d . . .
C61 C 0.70568(13) 0.2212(4) 0.9399(2) 0.0318(12) Uani 1 1 d . . .
H61A H 0.7214 0.1916 0.9731 0.048 Uiso 1 1 calc R . .
H61B H 0.6837 0.2205 0.9317 0.048 Uiso 1 1 calc R . .
H61C H 0.7124 0.2855 0.9412 0.048 Uiso 1 1 calc R . .
C62 C 0.69658(14) 0.0664(4) 0.9001(2) 0.0364(13) Uani 1 1 d . . .
H62A H 0.7138 0.0395 0.9334 0.055 Uiso 1 1 calc R . .
H62B H 0.6953 0.0317 0.8733 0.055 Uiso 1 1 calc R . .
H62C H 0.6753 0.0629 0.8944 0.055 Uiso 1 1 calc R . .
C63 C 0.67773(13) 0.2098(5) 0.8467(2) 0.0397(14) Uani 1 1 d . . .
H63A H 0.6767 0.1759 0.8199 0.060 Uiso 1 1 calc R . .
H63B H 0.6827 0.2753 0.8459 0.060 Uiso 1 1 calc R . .
H63C H 0.6564 0.2050 0.8408 0.060 Uiso 1 1 calc R . .
Cl2 Cl 0.24714(3) 0.21829(10) 0.22683(6) 0.0379(3) Uani 1 1 d . . .
Cl3 Cl 0.0000 1.0000 0.0000 0.0550(6) Uani 1 2 d S . .
Cl4 Cl 1.01855(8) 0.3828(3) 0.31543(13) 0.0552(9) Uani 0.50 1 d P A 1
C100 C 0.29784(16) -0.1238(5) 0.3665(3) 0.0542(18) Uani 1 1 d D . .
H10A H 0.2839 -0.1609 0.3344 0.065 Uiso 1 1 calc R . .
Cl11 Cl 0.28637(5) -0.00703(14) 0.35161(9) 0.0682(5) Uani 1 1 d D . .
Cl12 Cl 0.29115(5) -0.1648(2) 0.41007(8) 0.0790(6) Uani 1 1 d D . .
Cl13 Cl 0.33931(5) -0.1374(2) 0.39076(10) 0.0825(7) Uani 1 1 d D . .
C200 C 0.06652(18) 0.9284(6) 0.1149(3) 0.061(2) Uani 1 1 d . . .
H20A H 0.0434 0.9377 0.0836 0.074 Uiso 1 1 calc R . .
Cl21 Cl 0.09285(5) 1.0064(2) 0.11319(10) 0.0887(8) Uani 1 1 d . . .
Cl22 Cl 0.06807(7) 0.95242(19) 0.16882(10) 0.0886(8) Uani 1 1 d . . .
Cl23 Cl 0.07836(8) 0.8147(2) 0.11570(9) 0.0989(9) Uani 1 1 d . . .
C300 C 0.26666(14) 0.0084(4) 0.2029(2) 0.0351(12) Uani 1 1 d . . .
H30A H 0.2647 0.0645 0.2189 0.042 Uiso 1 1 calc R . .
Cl31 Cl 0.25546(4) -0.08851(11) 0.22091(6) 0.0410(3) Uani 1 1 d . . .
Cl32 Cl 0.30790(4) -0.00088(11) 0.22468(6) 0.0414(3) Uani 1 1 d . . .
Cl33 Cl 0.24072(4) 0.02426(12) 0.13569(6) 0.0479(4) Uani 1 1 d . . .
C400 C 0.0502(3) 0.8523(8) 0.4904(5) 0.099(3) Uani 1 1 d U . .
H40D H 0.0414 0.8933 0.5044 0.119 Uiso 1 1 calc R . .
Cl41 Cl 0.06551(10) 0.9223(3) 0.46503(18) 0.1404(15) Uani 1 1 d . . .
Cl42 Cl 0.08255(9) 0.7876(3) 0.5397(2) 0.1580(19) Uani 1 1 d . . .
Cl43 Cl 0.01806(10) 0.7818(3) 0.44245(19) 0.1558(18) Uani 1 1 d . . .
C500 C 1.0798(4) 0.3140(11) 0.3056(6) 0.066(4) Uani 0.533(6) 1 d PU B 2
H500 H 1.0608 0.3402 0.3035 0.079 Uiso 0.533(6) 1 calc PR B 2
Cl51 Cl 1.11145(9) 0.2934(3) 0.37054(14) 0.0673(13) Uani 0.533(6) 1 d PU B 2
Cl52 Cl 1.0663(2) 0.2106(6) 0.2716(3) 0.101(3) Uani 0.533(6) 1 d PU B 2
Cl53 Cl 1.08623(13) 0.3808(4) 0.27545(17) 0.0977(19) Uani 0.533(6) 1 d PU B 2
C600 C 0.9707(4) 0.5469(11) 0.3093(6) 0.059(5) Uani 0.383(6) 1 d PDU C 1
H600 H 0.9904 0.5055 0.3242 0.071 Uiso 0.383(6) 1 calc PR C 1
Cl61 Cl 0.97313(18) 0.6359(6) 0.2766(3) 0.096(3) Uani 0.383(6) 1 d PDU C 1
Cl62 Cl 0.9700(3) 0.5885(7) 0.3575(4) 0.149(4) Uani 0.383(6) 1 d PDU C 1
Cl63 Cl 0.93462(18) 0.4813(5) 0.2677(3) 0.106(3) Uani 0.383(6) 1 d PDU C 1
C610 C 1.0494(4) 0.2721(10) 0.2905(6) 0.059(5) Uani 0.423(8) 1 d PDU D 3
H610 H 1.0336 0.3145 0.2616 0.071 Uiso 0.423(8) 1 calc PR D 3
Cl64 Cl 1.0809(3) 0.3299(7) 0.3428(3) 0.156(4) Uani 0.423(8) 1 d PDU D 3
Cl65 Cl 1.0571(4) 0.1747(8) 0.2711(6) 0.134(5) Uani 0.423(8) 1 d PDU D 3
Cl66 Cl 1.0322(3) 0.2217(9) 0.3206(5) 0.187(5) Uani 0.423(8) 1 d PDU D 3
C700 C 0.9426(5) 0.4998(12) 0.9481(7) 0.073(8) Uani 0.293(7) 1 d PDU E 1
H700 H 0.9655 0.5230 0.9642 0.088 Uiso 0.293(7) 1 calc PR E 1
Cl71 Cl 0.9392(3) 0.3826(6) 0.9417(3) 0.089(3) Uani 0.293(7) 1 d PDU E 1
Cl72 Cl 0.9130(2) 0.5584(8) 0.8937(4) 0.111(4) Uani 0.293(7) 1 d PDU E 1
Cl73 Cl 0.9288(5) 0.5212(12) 0.9851(7) 0.170(7) Uani 0.293(7) 1 d PDU E 1
O600 O 0.9769(5) 0.4766(16) 0.9839(8) 0.213(7) Uani 0.707(7) 1 d PDU E 2
C601 C 0.9532(7) 0.524(2) 0.9909(9) 0.187(7) Uani 0.707(7) 1 d PDU E 2
H60A H 0.9595 0.5901 1.0007 0.225 Uiso 0.707(7) 1 calc PR E 2
H60B H 0.9531 0.4927 1.0175 0.225 Uiso 0.707(7) 1 calc PR E 2
C602 C 0.9193(5) 0.517(2) 0.9386(10) 0.179(7) Uani 0.707(7) 1 d PDU E 2
H60C H 0.9093 0.5791 0.9263 0.215 Uiso 0.707(7) 1 calc PR E 2
H60D H 0.9043 0.4779 0.9413 0.215 Uiso 0.707(7) 1 calc PR E 2
C603 C 0.9251(6) 0.469(2) 0.8990(9) 0.205(7) Uani 0.707(7) 1 d PDU E 2
H60E H 0.9072 0.4247 0.8757 0.246 Uiso 0.707(7) 1 calc PR E 2
H60F H 0.9266 0.5166 0.8788 0.246 Uiso 0.707(7) 1 calc PR E 2
C604 C 0.9577(7) 0.420(2) 0.9359(10) 0.205(7) Uani 0.707(7) 1 d PDU E 2
H60G H 0.9541 0.3566 0.9430 0.246 Uiso 0.707(7) 1 calc PR E 2
H60H H 0.9700 0.4156 0.9212 0.246 Uiso 0.707(7) 1 calc PR E 2
O900 O 1.0249(2) 0.5092(7) 0.3599(3) 0.066(3) Uani 0.568(11) 1 d PDU F 2
C901 C 1.0091(4) 0.5847(11) 0.3709(5) 0.083(5) Uani 0.568(11) 1 d PDU F 2
H90A H 1.0061 0.5638 0.3965 0.099 Uiso 0.568(11) 1 calc PR F 2
H90B H 1.0227 0.6418 0.3833 0.099 Uiso 0.568(11) 1 calc PR F 2
C902 C 0.9768(4) 0.6007(15) 0.3206(6) 0.094(5) Uani 0.568(11) 1 d PDU F 2
H90C H 0.9705 0.6671 0.3165 0.113 Uiso 0.568(11) 1 calc PR F 2
H90D H 0.9593 0.5632 0.3176 0.113 Uiso 0.568(11) 1 calc PR F 2
C903 C 0.9812(4) 0.5703(14) 0.2785(6) 0.086(5) Uani 0.568(11) 1 d PDU F 2
H90E H 0.9600 0.5489 0.2470 0.104 Uiso 0.568(11) 1 calc PR F 2
H90F H 0.9898 0.6222 0.2698 0.104 Uiso 0.568(11) 1 calc PR F 2
C904 C 1.0061(3) 0.4910(10) 0.3040(5) 0.066(4) Uani 0.568(11) 1 d PDU F 2
H90G H 0.9947 0.4302 0.2947 0.080 Uiso 0.568(11) 1 calc PR F 2
H90H H 1.0210 0.4916 0.2940 0.080 Uiso 0.568(11) 1 calc PR F 2
C800 C 1.0095(5) -0.0984(13) 0.3325(10) 0.169(17) Uani 0.395(7) 1 d PDU G 2
H800 H 1.0088 -0.1077 0.3621 0.203 Uiso 0.395(7) 1 calc PR G 2
Cl81 Cl 1.0368(2) -0.1748(9) 0.3383(4) 0.157(5) Uani 0.395(7) 1 d PDU G 2
Cl82 Cl 1.0197(3) 0.0144(9) 0.3329(5) 0.169(5) Uani 0.395(7) 1 d PDU G 2
Cl83 Cl 0.9715(3) -0.1306(10) 0.2775(4) 0.161(5) Uani 0.395(7) 1 d PDU G 2
C900 C 0.7645(4) 0.7331(11) 0.0413(7) 0.078(5) Uani 0.50 1 d PDU . .
H900 H 0.7765 0.7646 0.0752 0.093 Uiso 0.50 1 calc PR . .
Cl91 Cl 0.7933(2) 0.6751(7) 0.0400(4) 0.187(4) Uani 0.50 1 d PD . .
Cl92 Cl 0.7370(2) 0.6591(9) 0.0373(3) 0.180(4) Uani 0.50 1 d PD . .
Cl93 Cl 0.7419(4) 0.8161(11) -0.0039(7) 0.274(7) Uani 0.50 1 d PDU . .

loop_
_atom_site_aniso_label
_atom_site_aniso_U_11
_atom_site_aniso_U_22
_atom_site_aniso_U_33
_atom_site_aniso_U_23
_atom_site_aniso_U_13
_atom_site_aniso_U_12
Ru1 0.02199(19) 0.0254(2) 0.01352(18) -0.00159(15) 0.01021(15) -0.00149(15)
Ag1 0.0313(2) 0.0470(3) 0.01967(19) -0.00846(17) 0.01499(17) -0.00130(18)
Cl1 0.0405(8) 0.0643(10) 0.0231(6) -0.0124(6) 0.0164(6) 0.0014(7)
N1 0.0202(19) 0.029(2) 0.0168(18) -0.0001(16) 0.0104(16) -0.0001(16)
N2 0.026(2) 0.035(2) 0.020(2) -0.0086(18) 0.0143(18) -0.0023(18)
N3 0.031(2) 0.039(3) 0.018(2) -0.0004(18) 0.0159(18) 0.0032(19)
N4 0.0220(19) 0.023(2) 0.0179(19) -0.0005(16) 0.0117(16) -0.0006(16)
N5 0.035(2) 0.030(2) 0.0179(19) -0.0012(17) 0.0175(19) -0.0008(19)
N6 0.025(2) 0.034(2) 0.0173(19) -0.0003(17) 0.0108(17) -0.0046(18)
N7 0.022(2) 0.033(2) 0.0150(18) -0.0033(17) 0.0101(16) -0.0013(17)
N8 0.023(2) 0.029(2) 0.0157(18) -0.0017(16) 0.0109(16) 0.0016(17)
C1 0.018(2) 0.029(3) 0.016(2) -0.0006(19) 0.0100(18) 0.0013(19)
C2 0.028(3) 0.031(3) 0.022(2) 0.002(2) 0.014(2) 0.000(2)
C3 0.039(3) 0.028(3) 0.034(3) 0.000(2) 0.023(3) -0.002(2)
C4 0.032(3) 0.028(3) 0.029(3) -0.007(2) 0.020(2) -0.005(2)
C5 0.022(2) 0.033(3) 0.016(2) -0.005(2) 0.0100(19) -0.002(2)
C6 0.023(2) 0.035(3) 0.015(2) -0.001(2) 0.0113(19) 0.002(2)
C7 0.033(3) 0.034(3) 0.021(2) 0.003(2) 0.017(2) 0.003(2)
C8 0.038(3) 0.031(3) 0.027(3) 0.002(2) 0.020(2) 0.000(2)
C9 0.036(3) 0.026(3) 0.022(2) -0.003(2) 0.019(2) -0.002(2)
C10 0.018(2) 0.029(3) 0.015(2) 0.0006(19) 0.0091(18) 0.0019(19)
C11 0.021(2) 0.028(3) 0.021(2) -0.004(2) 0.013(2) -0.0019(19)
C12 0.024(2) 0.032(3) 0.019(2) -0.001(2) 0.014(2) 0.000(2)
C13 0.027(3) 0.037(3) 0.027(3) -0.012(2) 0.018(2) -0.007(2)
C14 0.030(3) 0.038(3) 0.023(2) -0.013(2) 0.015(2) -0.007(2)
C15 0.039(3) 0.036(3) 0.042(3) -0.009(3) 0.023(3) -0.007(3)
C16 0.050(4) 0.040(4) 0.057(4) -0.008(3) 0.030(3) -0.004(3)
C17 0.032(3) 0.063(5) 0.048(4) -0.010(3) 0.017(3) 0.011(3)
C18 0.034(3) 0.061(5) 0.054(4) -0.005(3) 0.026(3) -0.004(3)
C19 0.032(3) 0.044(3) 0.039(3) -0.005(3) 0.020(3) -0.003(3)
C20 0.026(3) 0.039(3) 0.021(2) -0.006(2) 0.014(2) 0.000(2)
C21 0.040(3) 0.038(3) 0.020(2) 0.004(2) 0.018(2) 0.010(2)
C22 0.047(3) 0.039(3) 0.028(3) 0.007(2) 0.030(3) 0.013(3)
C23 0.041(3) 0.045(4) 0.031(3) 0.006(2) 0.026(3) 0.006(3)
C24 0.048(4) 0.063(4) 0.060(4) 0.015(4) 0.041(4) 0.011(3)
C25 0.073(5) 0.074(5) 0.112(7) 0.039(5) 0.077(6) 0.021(4)
C26 0.094(6) 0.068(5) 0.109(7) 0.052(5) 0.087(6) 0.037(5)
C27 0.064(4) 0.058(4) 0.059(4) 0.026(3) 0.049(4) 0.027(4)
C28 0.052(4) 0.040(3) 0.030(3) 0.000(2) 0.029(3) 0.005(3)
C29 0.081(5) 0.040(4) 0.039(3) -0.004(3) 0.042(4) 0.009(3)
C30 0.095(6) 0.035(3) 0.035(3) -0.011(3) 0.042(4) -0.004(4)
C31 0.062(4) 0.047(4) 0.026(3) -0.014(3) 0.025(3) -0.015(3)
C32 0.039(3) 0.036(3) 0.018(2) -0.007(2) 0.017(2) -0.010(2)
C33 0.034(3) 0.034(3) 0.019(2) -0.004(2) 0.013(2) -0.010(2)
C34 0.033(3) 0.042(3) 0.030(3) -0.001(3) 0.011(2) -0.013(3)
C35 0.025(3) 0.047(4) 0.038(3) 0.007(3) 0.008(3) -0.002(3)
C36 0.028(3) 0.047(4) 0.041(3) 0.010(3) 0.019(3) 0.005(3)
C37 0.025(3) 0.038(3) 0.029(3) -0.001(2) 0.015(2) -0.002(2)
C38 0.158(7) 0.052(4) 0.072(4) -0.031(4) 0.079(5) -0.015(4)
C39 0.186(9) 0.061(5) 0.092(6) -0.031(5) 0.080(6) -0.043(6)
C40 0.156(8) 0.075(6) 0.100(6) -0.033(5) 0.073(6) 0.005(6)
C41 0.172(9) 0.071(5) 0.068(5) -0.040(4) 0.065(6) -0.016(6)
C42 0.027(3) 0.076(5) 0.100(5) 0.002(4) 0.024(3) -0.010(3)
C43 0.058(5) 0.097(6) 0.112(6) 0.025(5) 0.009(4) -0.004(4)
C44 0.046(4) 0.109(7) 0.135(7) -0.011(6) 0.046(5) -0.018(4)
C45 0.032(4) 0.100(7) 0.141(8) -0.037(6) 0.007(5) -0.023(4)
C46 0.025(3) 0.046(3) 0.020(2) 0.006(2) 0.012(2) 0.003(2)
C47 0.026(3) 0.052(4) 0.021(2) 0.010(2) 0.011(2) 0.008(2)
C48 0.033(3) 0.037(3) 0.023(2) 0.006(2) 0.019(2) 0.008(2)
C49 0.025(2) 0.035(3) 0.021(2) 0.005(2) 0.014(2) 0.004(2)
C50 0.022(2) 0.026(3) 0.014(2) -0.0011(18) 0.0096(19) 0.0029(19)
C51 0.026(2) 0.026(3) 0.014(2) -0.0024(19) 0.011(2) 0.001(2)
C52 0.027(2) 0.027(3) 0.017(2) -0.0010(19) 0.013(2) 0.004(2)
C53 0.026(2) 0.027(3) 0.016(2) -0.0024(19) 0.013(2) 0.000(2)
C54 0.025(2) 0.029(3) 0.015(2) 0.0026(19) 0.0075(19) 0.002(2)
C55 0.031(3) 0.035(3) 0.014(2) 0.002(2) 0.012(2) 0.000(2)
C56 0.039(3) 0.063(4) 0.034(3) 0.025(3) 0.024(2) 0.012(3)
C57 0.055(4) 0.109(6) 0.088(5) 0.070(5) 0.039(4) 0.028(4)
C58 0.079(5) 0.084(5) 0.040(3) -0.003(3) 0.042(3) -0.018(4)
C59 0.063(4) 0.055(4) 0.048(4) 0.018(3) 0.036(3) 0.003(3)
C60 0.019(2) 0.039(3) 0.019(2) 0.000(2) 0.010(2) 0.004(2)
C61 0.028(3) 0.039(3) 0.028(3) -0.006(2) 0.017(2) -0.001(2)
C62 0.031(3) 0.040(3) 0.035(3) -0.009(3) 0.018(2) -0.008(2)
C63 0.025(3) 0.064(4) 0.025(3) 0.009(3) 0.012(2) 0.008(3)
Cl2 0.0354(7) 0.0331(7) 0.0530(8) -0.0028(6) 0.0308(7) -0.0016(6)
Cl3 0.0291(10) 0.0592(15) 0.0559(14) 0.0216(12) 0.0145(10) 0.0054(10)
Cl4 0.0362(16) 0.078(2) 0.0466(18) -0.0022(17) 0.0223(14) 0.0033(16)
C100 0.044(4) 0.069(5) 0.048(4) -0.013(3) 0.027(3) -0.009(3)
Cl11 0.0554(11) 0.0629(12) 0.0933(15) -0.0160(11) 0.0485(11) -0.0144(9)
Cl12 0.0621(12) 0.1162(19) 0.0576(12) 0.0046(12) 0.0355(10) -0.0089(12)
Cl13 0.0497(11) 0.1127(19) 0.0879(15) -0.0058(14) 0.0429(11) 0.0048(11)
C200 0.045(4) 0.077(5) 0.049(4) 0.014(4) 0.021(3) 0.015(4)
Cl21 0.0495(11) 0.136(2) 0.0767(15) -0.0257(14) 0.0359(11) -0.0247(13)
Cl22 0.115(2) 0.0849(16) 0.0931(17) 0.0283(13) 0.0773(16) 0.0410(15)
Cl23 0.127(2) 0.0935(18) 0.0549(12) 0.0130(12) 0.0436(14) 0.0411(16)
C300 0.035(3) 0.038(3) 0.032(3) -0.009(2) 0.020(2) 0.001(2)
Cl31 0.0387(7) 0.0466(9) 0.0401(8) 0.0011(6) 0.0250(6) 0.0004(6)
Cl32 0.0378(7) 0.0450(8) 0.0429(8) -0.0104(6) 0.0251(7) -0.0041(6)
Cl33 0.0501(9) 0.0498(9) 0.0343(8) 0.0028(7) 0.0205(7) 0.0078(7)
C400 0.093(5) 0.092(5) 0.114(5) -0.024(4) 0.063(4) -0.005(4)
Cl41 0.136(3) 0.104(2) 0.200(4) -0.062(3) 0.111(3) -0.038(2)
Cl42 0.094(2) 0.114(3) 0.269(6) -0.022(3) 0.111(3) 0.0115(19)
Cl43 0.143(3) 0.135(3) 0.201(4) -0.106(3) 0.110(3) -0.075(3)
C500 0.065(6) 0.068(6) 0.060(6) -0.007(4) 0.036(4) 0.008(4)
Cl51 0.051(2) 0.103(3) 0.0479(19) 0.0105(19) 0.0301(16) 0.0129(19)
Cl52 0.104(5) 0.089(5) 0.085(4) -0.020(3) 0.044(3) 0.015(4)
Cl53 0.093(3) 0.139(4) 0.060(2) 0.028(3) 0.045(2) 0.051(3)
C600 0.058(7) 0.055(7) 0.060(7) -0.002(5) 0.033(5) 0.008(5)
Cl61 0.085(4) 0.090(5) 0.125(6) 0.012(4) 0.070(4) 0.004(3)
Cl62 0.222(9) 0.119(6) 0.108(6) -0.015(5) 0.100(6) 0.016(6)
Cl63 0.079(4) 0.075(4) 0.114(5) 0.022(4) 0.032(4) 0.015(3)
C610 0.057(6) 0.058(6) 0.056(6) 0.003(4) 0.031(5) 0.003(4)
Cl64 0.167(8) 0.116(6) 0.096(5) -0.008(4) 0.033(5) 0.003(5)
Cl65 0.145(9) 0.112(8) 0.128(7) 0.008(6) 0.073(6) 0.037(6)
Cl66 0.145(7) 0.176(8) 0.187(9) 0.069(7) 0.073(6) 0.048(6)
C700 0.072(9) 0.072(9) 0.072(9) 0.000(4) 0.043(6) -0.001(4)
Cl71 0.113(6) 0.069(5) 0.082(5) -0.007(4) 0.057(5) -0.019(4)
Cl72 0.077(5) 0.113(7) 0.112(7) 0.056(5) 0.041(5) 0.014(5)
Cl73 0.203(11) 0.162(10) 0.182(10) 0.022(7) 0.136(8) 0.024(8)
O600 0.201(8) 0.200(8) 0.216(8) 0.004(6) 0.114(6) -0.002(6)
C601 0.182(9) 0.187(9) 0.201(9) 0.010(7) 0.120(6) 0.000(7)
C602 0.179(9) 0.188(9) 0.190(9) -0.010(7) 0.122(6) 0.001(7)
C603 0.194(9) 0.193(9) 0.216(9) -0.009(7) 0.117(6) 0.002(7)
C604 0.198(9) 0.196(9) 0.208(9) -0.009(7) 0.115(6) 0.002(7)
O900 0.054(5) 0.070(6) 0.052(5) 0.000(4) 0.020(4) 0.008(4)
C901 0.070(7) 0.067(7) 0.061(6) -0.009(6) 0.012(6) 0.009(6)
C902 0.073(7) 0.097(8) 0.074(7) -0.005(7) 0.023(6) 0.015(7)
C903 0.074(7) 0.092(8) 0.062(7) 0.003(6) 0.025(6) 0.011(7)
C904 0.057(6) 0.078(7) 0.057(6) 0.006(5) 0.030(5) 0.004(5)
C800 0.171(17) 0.169(17) 0.166(17) 0.003(5) 0.101(11) -0.001(5)
Cl81 0.106(6) 0.206(11) 0.154(9) 0.026(8) 0.075(6) -0.020(7)
Cl82 0.125(8) 0.208(11) 0.184(10) 0.078(8) 0.097(7) 0.038(7)
Cl83 0.136(7) 0.233(9) 0.141(7) 0.009(6) 0.098(6) 0.018(6)
C900 0.082(7) 0.069(6) 0.072(6) 0.014(4) 0.041(5) -0.005(5)
Cl91 0.172(9) 0.172(9) 0.169(9) -0.035(7) 0.077(7) -0.081(7)
Cl92 0.149(7) 0.295(13) 0.094(5) -0.004(7) 0.072(5) 0.044(8)
Cl93 0.260(9) 0.264(9) 0.278(9) 0.004(5) 0.152(6) 0.007(5)

loop_
_atom_type_symbol
_atom_type_description
_atom_type_scat_dispersion_real
_atom_type_scat_dispersion_imag
_atom_type_scat_source
C C 0.0033 0.0016 'International Tables Vol C Tables 4.2.6.8 and 6.1.1.4'
H H 0.0000 0.0000 'International Tables Vol C Tables 4.2.6.8 and 6.1.1.4'
N N 0.0061 0.0033 'International Tables Vol C Tables 4.2.6.8 and 6.1.1.4'
Cl Cl 0.1484 0.1585 'International Tables Vol C Tables 4.2.6.8 and 6.1.1.4'
Ru Ru -1.2594 0.8363 'International Tables Vol C Tables 4.2.6.8 and 6.1.1.4'
Ag Ag -0.8971 1.1015 'International Tables Vol C Tables 4.2.6.8 and 6.1.1.4'
O O 0.0106 0.0060 'International Tables Vol C Tables 4.2.6.8 and 6.1.1.4'

loop_
_geom_angle_atom_site_label_1
_geom_angle_atom_site_label_2
_geom_angle_atom_site_label_3
_geom_angle
_geom_angle_site_symmetry_1
_geom_angle_site_symmetry_3
N6 Ru1 N7 94.76(16) . .
N6 Ru1 N4 88.39(15) . .
N7 Ru1 N4 172.93(16) . .
N6 Ru1 N5 78.64(17) . .
N7 Ru1 N5 90.79(16) . .
N4 Ru1 N5 96.04(16) . .
N6 Ru1 N8 170.98(15) . .
N7 Ru1 N8 78.55(16) . .
N4 Ru1 N8 98.94(15) . .
N5 Ru1 N8 95.28(17) . .
N6 Ru1 N1 98.21(16) . .
N7 Ru1 N1 94.04(16) . .
N4 Ru1 N1 79.23(16) . .
N5 Ru1 N1 174.45(16) . .
N8 Ru1 N1 88.37(16) . .
C20 Ag1 Cl1 178.98(17) . .
C2 N1 C1 118.2(4) . .
C2 N1 Ru1 127.3(3) . .
C1 N1 Ru1 114.4(3) . .
C20 N2 C5 110.9(4) . .
C20 N2 C13 121.8(4) . .
C5 N2 C13 127.3(4) . .
C20 N3 C6 110.4(4) . .
C20 N3 C21 121.9(4) . .
C6 N3 C21 127.7(4) . .
C9 N4 C10 118.8(4) . .
C9 N4 Ru1 126.8(3) . .
C10 N4 Ru1 114.3(3) . .
C28 N5 C32 117.9(5) . .
C28 N5 Ru1 126.2(4) . .
C32 N5 Ru1 115.8(4) . .
C37 N6 C33 118.0(5) . .
C37 N6 Ru1 126.2(4) . .
C33 N6 Ru1 115.7(4) . .
C46 N7 C50 118.1(4) . .
C46 N7 Ru1 125.1(3) . .
C50 N7 Ru1 116.5(3) . .
C55 N8 C51 117.6(4) . .
C55 N8 Ru1 126.5(3) . .
C51 N8 Ru1 115.9(3) . .
N1 C1 C11 122.4(4) . .
N1 C1 C10 115.5(4) . .
C11 C1 C10 122.1(4) . .
N1 C2 C3 122.2(5) . .
N1 C2 H2A 118.9 . .
C3 C2 H2A 118.9 . .
C4 C3 C2 120.2(5) . .
C4 C3 H3A 119.9 . .
C2 C3 H3A 119.9 . .
C3 C4 C11 119.1(5) . .
C3 C4 H4A 120.4 . .
C11 C4 H4A 120.4 . .
C6 C5 N2 106.3(4) . .
C6 C5 C11 122.6(4) . .
N2 C5 C11 131.1(5) . .
C5 C6 N3 106.4(4) . .
C5 C6 C12 123.2(4) . .
N3 C6 C12 130.2(5) . .
C8 C7 C12 119.7(5) . .
C8 C7 H7A 120.2 . .
C12 C7 H7A 120.2 . .
C7 C8 C9 119.7(5) . .
C7 C8 H8A 120.2 . .
C9 C8 H8A 120.2 . .
N4 C9 C8 122.3(5) . .
N4 C9 H9A 118.8 . .
C8 C9 H9A 118.8 . .
N4 C10 C12 121.8(4) . .
N4 C10 C1 116.1(4) . .
C12 C10 C1 122.1(4) . .
C4 C11 C1 117.8(4) . .
C4 C11 C5 127.3(5) . .
C1 C11 C5 114.9(4) . .
C10 C12 C7 117.6(4) . .
C10 C12 C6 114.8(5) . .
C7 C12 C6 127.6(4) . .
N2 C13 C14 113.3(4) . .
N2 C13 H13A 108.9 . .
C14 C13 H13A 108.9 . .
N2 C13 H13B 108.9 . .
C14 C13 H13B 108.9 . .
H13A C13 H13B 107.7 . .
C19 C14 C15 119.8(6) . .
C19 C14 C13 121.5(5) . .
C15 C14 C13 118.6(5) . .
C16 C15 C14 119.8(6) . .
C16 C15 H15A 120.1 . .
C14 C15 H15A 120.1 . .
C15 C16 C17 120.4(7) . .
C15 C16 H16A 119.8 . .
C17 C16 H16A 119.8 . .
C18 C17 C16 120.0(6) . .
C18 C17 H17A 120.0 . .
C16 C17 H17A 120.0 . .
C17 C18 C19 119.9(6) . .
C17 C18 H18A 120.0 . .
C19 C18 H18A 120.0 . .
C14 C19 C18 120.0(6) . .
C14 C19 H19A 120.0 . .
C18 C19 H19A 120.0 . .
N2 C20 N3 106.0(4) . .
N2 C20 Ag1 126.2(4) . .
N3 C20 Ag1 127.6(4) . .
N3 C21 C22 114.1(4) . .
N3 C21 H21A 108.7 . .
C22 C21 H21A 108.7 . .
N3 C21 H21B 108.7 . .
C22 C21 H21B 108.7 . .
H21A C21 H21B 107.6 . .
C23 C22 C27 118.9(6) . .
C23 C22 C21 123.9(5) . .
C27 C22 C21 117.2(5) . .
C22 C23 C24 121.1(6) . .
C22 C23 H23A 119.5 . .
C24 C23 H23A 119.5 . .
C25 C24 C23 119.5(7) . .
C25 C24 H24A 120.3 . .
C23 C24 H24A 120.3 . .
C26 C25 C24 119.9(7) . .
C26 C25 H25A 120.1 . .
C24 C25 H25A 120.1 . .
C25 C26 C27 120.5(7) . .
C25 C26 H26A 119.7 . .
C27 C26 H26A 119.7 . .
C26 C27 C22 120.0(6) . .
C26 C27 H27A 120.0 . .
C22 C27 H27A 120.0 . .
N5 C28 C29 122.7(6) . .
N5 C28 H28A 118.7 . .
C29 C28 H28A 118.7 . .
C30 C29 C28 120.4(7) . .
C30 C29 H29A 119.8 . .
C28 C29 H29A 119.8 . .
C29 C30 C31 116.4(6) . .
C29 C30 C38 122.0(8) . .
C31 C30 C38 121.6(8) . .
C32 C31 C30 121.6(6) . .
C32 C31 H31A 119.2 . .
C30 C31 H31A 119.2 . .
N5 C32 C31 121.0(6) . .
N5 C32 C33 114.7(5) . .
C31 C32 C33 124.3(5) . .
N6 C33 C34 120.9(5) . .
N6 C33 C32 114.7(5) . .
C34 C33 C32 124.4(5) . .
C35 C34 C33 120.9(6) . .
C35 C34 H34A 119.6 . .
C33 C34 H34A 119.6 . .
C36 C35 C34 116.6(5) . .
C36 C35 C42 121.4(7) . .
C34 C35 C42 122.0(6) . .
C37 C36 C35 120.4(6) . .
C37 C36 H36A 119.8 . .
C35 C36 H36A 119.8 . .
N6 C37 C36 123.2(5) . .
N6 C37 H37A 118.4 . .
C36 C37 H37A 118.4 . .
C39 C38 C41 121.8(10) . .
C39 C38 C30 110.6(7) . .
C41 C38 C30 110.1(8) . .
C39 C38 C40 101.2(10) . .
C41 C38 C40 102.3(8) . .
C30 C38 C40 109.6(9) . .
C38 C39 H39A 109.5 . .
C38 C39 H39B 109.5 . .
H39A C39 H39B 109.5 . .
C38 C39 H39C 109.5 . .
H39A C39 H39C 109.5 . .
H39B C39 H39C 109.5 . .
C38 C40 H40A 109.5 . .
C38 C40 H40B 109.5 . .
H40A C40 H40B 109.5 . .
C38 C40 H40C 109.5 . .
H40A C40 H40C 109.5 . .
H40B C40 H40C 109.5 . .
C38 C41 H41A 109.5 . .
C38 C41 H41B 109.5 . .
H41A C41 H41B 109.5 . .
C38 C41 H41C 109.5 . .
H41A C41 H41C 109.5 . .
H41B C41 H41C 109.5 . .
C45 C42 C43 114.4(9) . .
C45 C42 C35 113.8(7) . .
C43 C42 C35 107.5(7) . .
C45 C42 C44 107.9(9) . .
C43 C42 C44 104.8(9) . .
C35 C42 C44 107.9(8) . .
C42 C43 H43A 109.5 . .
C42 C43 H43B 109.5 . .
H43A C43 H43B 109.5 . .
C42 C43 H43C 109.5 . .
H43A C43 H43C 109.5 . .
H43B C43 H43C 109.5 . .
C42 C44 H44A 109.5 . .
C42 C44 H44B 109.5 . .
H44A C44 H44B 109.5 . .
C42 C44 H44C 109.5 . .
H44A C44 H44C 109.5 . .
H44B C44 H44C 109.5 . .
C42 C45 H45A 109.5 . .
C42 C45 H45B 109.5 . .
H45A C45 H45B 109.5 . .
C42 C45 H45C 109.5 . .
H45A C45 H45C 109.5 . .
H45B C45 H45C 109.5 . .
N7 C46 C47 122.9(5) . .
N7 C46 H46A 118.5 . .
C47 C46 H46A 118.5 . .
C46 C47 C48 120.6(5) . .
C46 C47 H47A 119.7 . .
C48 C47 H47A 119.7 . .
C49 C48 C47 116.3(5) . .
C49 C48 C56 121.7(5) . .
C47 C48 C56 121.9(5) . .
C48 C49 C50 120.9(5) . .
C48 C49 H49A 119.5 . .
C50 C49 H49A 119.5 . .
N7 C50 C49 121.1(4) . .
N7 C50 C51 114.4(4) . .
C49 C50 C51 124.5(4) . .
N8 C51 C52 121.6(4) . .
N8 C51 C50 114.3(4) . .
C52 C51 C50 124.1(4) . .
C51 C52 C53 120.9(5) . .
C51 C52 H52A 119.6 . .
C53 C52 H52A 119.6 . .
C54 C53 C52 116.3(5) . .
C54 C53 C60 122.9(4) . .
C52 C53 C60 120.7(4) . .
C55 C54 C53 120.7(4) . .
C55 C54 H54A 119.7 . .
C53 C54 H54A 119.7 . .
N8 C55 C54 122.9(5) . .
N8 C55 H55A 118.6 . .
C54 C55 H55A 118.6 . .
C59 C56 C48 110.9(5) . .
C59 C56 C58 107.3(6) . .
C48 C56 C58 108.0(6) . .
C59 C56 C57 108.7(7) . .
C48 C56 C57 111.1(5) . .
C58 C56 C57 110.8(7) . .
C56 C57 H57A 109.5 . .
C56 C57 H57B 109.5 . .
H57A C57 H57B 109.5 . .
C56 C57 H57C 109.5 . .
H57A C57 H57C 109.5 . .
H57B C57 H57C 109.5 . .
C56 C58 H58A 109.5 . .
C56 C58 H58B 109.5 . .
H58A C58 H58B 109.5 . .
C56 C58 H58C 109.5 . .
H58A C58 H58C 109.5 . .
H58B C58 H58C 109.5 . .
C56 C59 H59A 109.5 . .
C56 C59 H59B 109.5 . .
H59A C59 H59B 109.5 . .
C56 C59 H59C 109.5 . .
H59A C59 H59C 109.5 . .
H59B C59 H59C 109.5 . .
C53 C60 C61 109.0(4) . .
C53 C60 C62 109.7(4) . .
C61 C60 C62 108.5(4) . .
C53 C60 C63 111.9(4) . .
C61 C60 C63 108.5(4) . .
C62 C60 C63 109.2(5) . .
C60 C61 H61A 109.5 . .
C60 C61 H61B 109.5 . .
H61A C61 H61B 109.5 . .
C60 C61 H61C 109.5 . .
H61A C61 H61C 109.5 . .
H61B C61 H61C 109.5 . .
C60 C62 H62A 109.5 . .
C60 C62 H62B 109.5 . .
H62A C62 H62B 109.5 . .
C60 C62 H62C 109.5 . .
H62A C62 H62C 109.5 . .
H62B C62 H62C 109.5 . .
C60 C63 H63A 109.5 . .
C60 C63 H63B 109.5 . .
H63A C63 H63B 109.5 . .
C60 C63 H63C 109.5 . .
H63A C63 H63C 109.5 . .
H63B C63 H63C 109.5 . .
Cl11 C100 Cl13 109.9(4) . .
Cl11 C100 Cl12 110.8(4) . .
Cl13 C100 Cl12 111.0(4) . .
Cl11 C100 H10A 108.3 . .
Cl13 C100 H10A 108.3 . .
Cl12 C100 H10A 108.3 . .
Cl23 C200 Cl22 111.4(4) . .
Cl23 C200 Cl21 109.7(4) . .
Cl22 C200 Cl21 109.2(5) . .
Cl23 C200 H20A 108.8 . .
Cl22 C200 H20A 108.8 . .
Cl21 C200 H20A 108.8 . .
Cl31 C300 Cl32 110.7(3) . .
Cl31 C300 Cl33 112.1(3) . .
Cl32 C300 Cl33 108.9(3) . .
Cl31 C300 H30A 108.4 . .
Cl32 C300 H30A 108.4 . .
Cl33 C300 H30A 108.4 . .
Cl42 C400 Cl43 111.9(7) . .
Cl42 C400 Cl41 108.1(6) . .
Cl43 C400 Cl41 110.1(7) . .
Cl42 C400 H40D 108.9 . .
Cl43 C400 H40D 108.9 . .
Cl41 C400 H40D 108.9 . .
Cl53 C500 Cl52 106.0(10) . .
Cl53 C500 Cl51 119.3(10) . .
Cl52 C500 Cl51 110.8(9) . .
Cl53 C500 H500 106.7 . .
Cl52 C500 H500 106.7 . .
Cl51 C500 H500 106.7 . .
Cl62 C600 Cl61 111.3(10) . .
Cl62 C600 Cl63 108.1(10) . .
Cl61 C600 Cl63 110.4(9) . .
Cl62 C600 H600 109.0 . .
Cl61 C600 H600 109.0 . .
Cl63 C600 H600 109.0 . .
Cl65 C610 Cl64 120.0(11) . .
Cl65 C610 Cl66 99.8(10) . .
Cl64 C610 Cl66 96.4(9) . .
Cl65 C610 H610 112.8 . .
Cl64 C610 H610 112.8 . .
Cl66 C610 H610 112.8 . .
Cl71 C700 Cl72 113.6(13) . .
Cl71 C700 Cl73 101.8(12) . .
Cl72 C700 Cl73 99.8(12) . .
Cl71 C700 H700 113.4 . .
Cl72 C700 H700 113.4 . .
Cl73 C700 H700 113.4 . .
C604 O600 C601 109.5(17) . .
O600 C601 C602 104.9(15) . .
O600 C601 H60A 110.8 . .
C602 C601 H60A 110.8 . .
O600 C601 H60B 110.8 . .
C602 C601 H60B 110.8 . .
H60A C601 H60B 108.8 . .
C601 C602 C603 107.3(13) . .
C601 C602 H60C 110.3 . .
C603 C602 H60C 110.3 . .
C601 C602 H60D 110.3 . .
C603 C602 H60D 110.3 . .
H60C C602 H60D 108.5 . .
C604 C603 C602 101.2(14) . .
C604 C603 H60E 111.5 . .
C602 C603 H60E 111.5 . .
C604 C603 H60F 111.5 . .
C602 C603 H60F 111.5 . .
H60E C603 H60F 109.4 . .
O600 C604 C603 106.9(16) . .
O600 C604 H60G 110.3 . .
C603 C604 H60G 110.3 . .
O600 C604 H60H 110.3 . .
C603 C604 H60H 110.3 . .
H60G C604 H60H 108.6 . .
C904 O900 C901 112.2(9) . .
C902 C901 O900 103.6(10) . .
C902 C901 H90A 111.0 . .
O900 C901 H90A 111.0 . .
C902 C901 H90B 111.0 . .
O900 C901 H90B 111.0 . .
H90A C901 H90B 109.0 . .
C901 C902 C903 106.5(12) . .
C901 C902 H90C 110.4 . .
C903 C902 H90C 110.4 . .
C901 C902 H90D 110.4 . .
C903 C902 H90D 110.4 . .
H90C C902 H90D 108.6 . .
C904 C903 C902 103.4(11) . .
C904 C903 H90E 111.1 . .
C902 C903 H90E 111.1 . .
C904 C903 H90F 111.1 . .
C902 C903 H90F 111.1 . .
H90E C903 H90F 109.0 . .
O900 C904 C903 104.4(10) . .
O900 C904 H90G 110.9 . .
C903 C904 H90G 110.9 . .
O900 C904 H90H 110.9 . .
C903 C904 H90H 110.9 . .
H90G C904 H90H 108.9 . .
Cl81 C800 Cl82 113.2(15) . .
Cl81 C800 Cl83 105.4(12) . .
Cl82 C800 Cl83 114.0(15) . .
Cl81 C800 H800 108.0 . .
Cl82 C800 H800 108.0 . .
Cl83 C800 H800 108.0 . .
Cl92 C900 Cl93 106.6(11) . .
Cl92 C900 Cl91 111.5(10) . .
Cl93 C900 Cl91 117.3(13) . .
Cl92 C900 H900 107.0 . .
Cl93 C900 H900 107.0 . .
Cl91 C900 H900 107.0 . .
Cl93 Cl91 C900 47.0(10) 7_665 .
C900 Cl93 Cl91 77.6(13) 7_665 7_665
C900 Cl93 C900 95.6(15) 7_665 .
Cl91 Cl93 C900 129.1(13) 7_665 .
C900 Cl93 Cl92 58.4(10) 7_665 7_665
Cl91 Cl93 Cl92 110.2(11) 7_665 7_665
C900 Cl93 Cl92 107.9(11) . 7_665
C900 Cl93 Cl93 56.7(12) 7_665 7_665
Cl91 Cl93 Cl93 113.3(16) 7_665 7_665
Cl92 Cl93 Cl93 85.9(12) 7_665 7_665

loop_
_geom_bond_atom_site_label_1
_geom_bond_atom_site_label_2
_geom_bond_distance
_geom_bond_site_symmetry_2
Ru1 N6 2.047(4) .
Ru1 N7 2.049(4) .
Ru1 N4 2.056(4) .
Ru1 N5 2.062(4) .
Ru1 N8 2.062(4) .
Ru1 N1 2.067(4) .
Ag1 C20 2.086(5) .
Ag1 Cl1 2.3210(13) .
N1 C2 1.337(7) .
N1 C1 1.370(6) .
N2 C20 1.351(7) .
N2 C5 1.390(6) .
N2 C13 1.470(7) .
N3 C20 1.353(7) .
N3 C6 1.398(6) .
N3 C21 1.471(7) .
N4 C9 1.330(7) .
N4 C10 1.375(6) .
N5 C28 1.349(7) .
N5 C32 1.354(7) .
N6 C37 1.340(7) .
N6 C33 1.366(7) .
N7 C46 1.342(6) .
N7 C50 1.359(6) .
N8 C55 1.350(6) .
N8 C51 1.367(6) .
C1 C11 1.411(7) .
C1 C10 1.435(7) .
C2 C3 1.393(8) .
C2 H2A 0.9500 .
C3 C4 1.378(7) .
C3 H3A 0.9500 .
C4 C11 1.398(7) .
C4 H4A 0.9500 .
C5 C6 1.373(7) .
C5 C11 1.440(7) .
C6 C12 1.433(7) .
C7 C8 1.367(7) .
C7 C12 1.411(7) .
C7 H7A 0.9500 .
C8 C9 1.400(7) .
C8 H8A 0.9500 .
C9 H9A 0.9500 .
C10 C12 1.410(6) .
C13 C14 1.512(8) .
C13 H13A 0.9900 .
C13 H13B 0.9900 .
C14 C19 1.384(8) .
C14 C15 1.386(9) .
C15 C16 1.375(9) .
C15 H15A 0.9500 .
C16 C17 1.388(10) .
C16 H16A 0.9500 .
C17 C18 1.370(10) .
C17 H17A 0.9500 .
C18 C19 1.390(9) .
C18 H18A 0.9500 .
C19 H19A 0.9500 .
C21 C22 1.507(8) .
C21 H21A 0.9900 .
C21 H21B 0.9900 .
C22 C23 1.373(8) .
C22 C27 1.397(8) .
C23 C24 1.388(9) .
C23 H23A 0.9500 .
C24 C25 1.382(10) .
C24 H24A 0.9500 .
C25 C26 1.377(12) .
C25 H25A 0.9500 .
C26 C27 1.379(11) .
C26 H26A 0.9500 .
C27 H27A 0.9500 .
C28 C29 1.386(9) .
C28 H28A 0.9500 .
C29 C30 1.380(11) .
C29 H29A 0.9500 .
C30 C31 1.389(10) .
C30 C38 1.533(10) .
C31 C32 1.388(8) .
C31 H31A 0.9500 .
C32 C33 1.466(8) .
C33 C34 1.399(8) .
C34 C35 1.396(9) .
C34 H34A 0.9500 .
C35 C36 1.390(9) .
C35 C42 1.519(9) .
C36 C37 1.378(8) .
C36 H36A 0.9500 .
C37 H37A 0.9500 .
C38 C39 1.429(14) .
C38 C41 1.459(13) .
C38 C40 1.615(16) .
C39 H39A 0.9800 .
C39 H39B 0.9800 .
C39 H39C 0.9800 .
C40 H40A 0.9800 .
C40 H40B 0.9800 .
C40 H40C 0.9800 .
C41 H41A 0.9800 .
C41 H41B 0.9800 .
C41 H41C 0.9800 .
C42 C45 1.477(14) .
C42 C43 1.508(14) .
C42 C44 1.550(15) .
C43 H43A 0.9800 .
C43 H43B 0.9800 .
C43 H43C 0.9800 .
C44 H44A 0.9800 .
C44 H44B 0.9800 .
C44 H44C 0.9800 .
C45 H45A 0.9800 .
C45 H45B 0.9800 .
C45 H45C 0.9800 .
C46 C47 1.375(8) .
C46 H46A 0.9500 .
C47 C48 1.394(8) .
C47 H47A 0.9500 .
C48 C49 1.392(7) .
C48 C56 1.523(7) .
C49 C50 1.399(7) .
C49 H49A 0.9500 .
C50 C51 1.476(6) .
C51 C52 1.388(7) .
C52 C53 1.400(7) .
C52 H52A 0.9500 .
C53 C54 1.395(7) .
C53 C60 1.525(7) .
C54 C55 1.378(7) .
C54 H54A 0.9500 .
C55 H55A 0.9500 .
C56 C59 1.518(10) .
C56 C58 1.528(10) .
C56 C57 1.530(10) .
C57 H57A 0.9800 .
C57 H57B 0.9800 .
C57 H57C 0.9800 .
C58 H58A 0.9800 .
C58 H58B 0.9800 .
C58 H58C 0.9800 .
C59 H59A 0.9800 .
C59 H59B 0.9800 .
C59 H59C 0.9800 .
C60 C61 1.529(7) .
C60 C62 1.531(8) .
C60 C63 1.534(7) .
C61 H61A 0.9800 .
C61 H61B 0.9800 .
C61 H61C 0.9800 .
C62 H62A 0.9800 .
C62 H62B 0.9800 .
C62 H62C 0.9800 .
C63 H63A 0.9800 .
C63 H63B 0.9800 .
C63 H63C 0.9800 .
C100 Cl11 1.750(8) .
C100 Cl13 1.757(7) .
C100 Cl12 1.760(7) .
C100 H10A 1.0000 .
C200 Cl23 1.739(9) .
C200 Cl22 1.759(8) .
C200 Cl21 1.773(9) .
C200 H20A 1.0000 .
C300 Cl31 1.740(6) .
C300 Cl32 1.764(6) .
C300 Cl33 1.778(6) .
C300 H30A 1.0000 .
C400 Cl42 1.728(13) .
C400 Cl43 1.755(11) .
C400 Cl41 1.761(13) .
C400 H40D 1.0000 .
C500 Cl53 1.550(18) .
C500 Cl52 1.737(18) .
C500 Cl51 1.759(17) .
C500 H500 1.0000 .
C600 Cl62 1.716(15) .
C600 Cl61 1.722(15) .
C600 Cl63 1.761(14) .
C600 H600 1.0000 .
C610 Cl65 1.679(14) .
C610 Cl64 1.702(14) .
C610 Cl66 1.819(14) .
C610 H610 1.0000 .
C700 Cl71 1.697(16) .
C700 Cl72 1.712(16) .
C700 Cl73 1.762(17) .
C700 H700 1.0000 .
O600 C604 1.500(17) .
O600 C601 1.516(17) .
C601 C602 1.538(19) .
C601 H60A 0.9900 .
C601 H60B 0.9900 .
C602 C603 1.65(3) .
C602 H60C 0.9900 .
C602 H60D 0.9900 .
C603 C604 1.517(19) .
C603 H60E 0.9900 .
C603 H60F 0.9900 .
C604 H60G 0.9900 .
C604 H60H 0.9900 .
O900 C904 1.496(13) .
O900 C901 1.518(14) .
C901 C902 1.487(16) .
C901 H90A 0.9900 .
C901 H90B 0.9900 .
C902 C903 1.59(2) .
C902 H90C 0.9900 .
C902 H90D 0.9900 .
C903 C904 1.528(17) .
C903 H90E 0.9900 .
C903 H90F 0.9900 .
C904 H90G 0.9900 .
C904 H90H 0.9900 .
C800 Cl81 1.690(17) .
C800 Cl82 1.704(17) .
C800 Cl83 1.733(17) .
C800 H800 1.0000 .
C900 Cl92 1.696(14) .
C900 Cl93 1.703(14) .
C900 Cl91 1.706(15) .
C900 H900 1.0000 .
Cl91 Cl93 1.437(19) 7_665
Cl92 Cl93 1.97(2) 7_665
Cl93 C900 1.28(2) 7_665
Cl93 Cl91 1.437(19) 7_665
Cl93 Cl92 1.97(2) 7_665
Cl93 Cl93 2.03(3) 7_665

loop_
_geom_torsion_atom_site_label_1
_geom_torsion_atom_site_label_2
_geom_torsion_atom_site_label_3
_geom_torsion_atom_site_label_4
_geom_torsion
_geom_torsion_site_symmetry_4
N6 Ru1 N1 C2 90.2(4) .
N7 Ru1 N1 C2 -5.2(4) .
N4 Ru1 N1 C2 176.9(4) .
N8 Ru1 N1 C2 -83.6(4) .
N6 Ru1 N1 C1 -92.8(3) .
N7 Ru1 N1 C1 171.8(3) .
N4 Ru1 N1 C1 -6.0(3) .
N8 Ru1 N1 C1 93.4(3) .
N6 Ru1 N4 C9 -73.6(4) .
N5 Ru1 N4 C9 4.8(4) .
N8 Ru1 N4 C9 101.1(4) .
N1 Ru1 N4 C9 -172.3(4) .
N6 Ru1 N4 C10 103.3(3) .
N5 Ru1 N4 C10 -178.3(3) .
N8 Ru1 N4 C10 -82.0(3) .
N1 Ru1 N4 C10 4.6(3) .
N6 Ru1 N5 C28 176.1(4) .
N7 Ru1 N5 C28 -89.2(4) .
N4 Ru1 N5 C28 89.0(4) .
N8 Ru1 N5 C28 -10.6(4) .
N6 Ru1 N5 C32 -3.8(3) .
N7 Ru1 N5 C32 90.9(4) .
N4 Ru1 N5 C32 -90.9(4) .
N8 Ru1 N5 C32 169.5(3) .
N7 Ru1 N6 C37 92.6(4) .
N4 Ru1 N6 C37 -81.1(4) .
N5 Ru1 N6 C37 -177.6(4) .
N1 Ru1 N6 C37 -2.2(4) .
N7 Ru1 N6 C33 -84.2(4) .
N4 Ru1 N6 C33 102.2(4) .
N5 Ru1 N6 C33 5.7(3) .
N1 Ru1 N6 C33 -178.9(3) .
N6 Ru1 N7 C46 -9.0(5) .
N5 Ru1 N7 C46 -87.7(4) .
N8 Ru1 N7 C46 177.1(5) .
N1 Ru1 N7 C46 89.6(4) .
N6 Ru1 N7 C50 177.4(4) .
N5 Ru1 N7 C50 98.8(4) .
N8 Ru1 N7 C50 3.5(3) .
N1 Ru1 N7 C50 -84.0(4) .
N7 Ru1 N8 C55 178.4(4) .
N4 Ru1 N8 C55 -8.4(4) .
N5 Ru1 N8 C55 88.6(4) .
N1 Ru1 N8 C55 -87.2(4) .
N7 Ru1 N8 C51 -0.2(3) .
N4 Ru1 N8 C51 173.1(3) .
N5 Ru1 N8 C51 -89.9(4) .
N1 Ru1 N8 C51 94.3(3) .
C2 N1 C1 C11 2.0(7) .
Ru1 N1 C1 C11 -175.3(3) .
C2 N1 C1 C10 -176.3(4) .
Ru1 N1 C1 C10 6.4(5) .
C1 N1 C2 C3 -1.7(7) .
Ru1 N1 C2 C3 175.2(4) .
N1 C2 C3 C4 0.1(8) .
C2 C3 C4 C11 1.2(8) .
C20 N2 C5 C6 -0.7(6) .
C13 N2 C5 C6 -179.3(5) .
C20 N2 C5 C11 178.6(5) .
C13 N2 C5 C11 0.0(8) .
N2 C5 C6 N3 0.5(5) .
C11 C5 C6 N3 -178.8(4) .
N2 C5 C6 C12 177.4(4) .
C11 C5 C6 C12 -1.9(8) .
C20 N3 C6 C5 -0.2(6) .
C21 N3 C6 C5 177.6(5) .
C20 N3 C6 C12 -176.8(5) .
C21 N3 C6 C12 1.0(9) .
C12 C7 C8 C9 -1.6(8) .
C10 N4 C9 C8 -0.1(7) .
Ru1 N4 C9 C8 176.7(4) .
C7 C8 C9 N4 2.5(8) .
C9 N4 C10 C12 -3.3(7) .
Ru1 N4 C10 C12 179.6(3) .
C9 N4 C10 C1 174.5(4) .
Ru1 N4 C10 C1 -2.7(5) .
N1 C1 C10 N4 -2.5(6) .
C11 C1 C10 N4 179.2(4) .
N1 C1 C10 C12 175.3(4) .
C11 C1 C10 C12 -3.0(7) .
C3 C4 C11 C1 -0.9(7) .
C3 C4 C11 C5 179.2(5) .
N1 C1 C11 C4 -0.7(7) .
C10 C1 C11 C4 177.5(4) .
N1 C1 C11 C5 179.1(4) .
C10 C1 C11 C5 -2.7(7) .
C6 C5 C11 C4 -175.1(5) .
N2 C5 C11 C4 5.8(9) .
C6 C5 C11 C1 5.1(7) .
N2 C5 C11 C1 -174.1(5) .
N4 C10 C12 C7 4.0(7) .
C1 C10 C12 C7 -173.6(4) .
N4 C10 C12 C6 -176.2(4) .
C1 C10 C12 C6 6.1(7) .
C8 C7 C12 C10 -1.5(7) .
C8 C7 C12 C6 178.8(5) .
C5 C6 C12 C10 -3.8(7) .
N3 C6 C12 C10 172.3(5) .
C5 C6 C12 C7 175.9(5) .
N3 C6 C12 C7 -8.0(9) .
C20 N2 C13 C14 103.0(5) .
C5 N2 C13 C14 -78.5(6) .
N2 C13 C14 C19 -32.4(7) .
N2 C13 C14 C15 150.9(5) .
C19 C14 C15 C16 -0.2(8) .
C13 C14 C15 C16 176.6(5) .
C14 C15 C16 C17 -0.5(10) .
C15 C16 C17 C18 0.5(10) .
C16 C17 C18 C19 0.0(10) .
C15 C14 C19 C18 0.7(8) .
C13 C14 C19 C18 -175.9(5) .
C17 C18 C19 C14 -0.7(10) .
C5 N2 C20 N3 0.6(6) .
C13 N2 C20 N3 179.2(4) .
C5 N2 C20 Ag1 -175.5(3) .
C13 N2 C20 Ag1 3.1(7) .
C6 N3 C20 N2 -0.2(6) .
C21 N3 C20 N2 -178.1(4) .
C6 N3 C20 Ag1 175.8(4) .
C21 N3 C20 Ag1 -2.2(7) .
C20 N3 C21 C22 -105.6(6) .
C6 N3 C21 C22 76.8(6) .
N3 C21 C22 C23 -2.6(8) .
N3 C21 C22 C27 178.5(5) .
C27 C22 C23 C24 -0.3(9) .
C21 C22 C23 C24 -179.1(6) .
C22 C23 C24 C25 0.1(11) .
C23 C24 C25 C26 -0.9(13) .
C24 C25 C26 C27 1.9(14) .
C25 C26 C27 C22 -2.1(13) .
C23 C22 C27 C26 1.2(10) .
C21 C22 C27 C26 -179.9(7) .
C32 N5 C28 C29 2.2(8) .
Ru1 N5 C28 C29 -177.7(4) .
N5 C28 C29 C30 -0.9(9) .
C28 C29 C30 C31 -1.0(9) .
C28 C29 C30 C38 179.2(6) .
C29 C30 C31 C32 1.7(9) .
C38 C30 C31 C32 -178.5(6) .
C28 N5 C32 C31 -1.4(7) .
Ru1 N5 C32 C31 178.5(4) .
C28 N5 C32 C33 -178.5(4) .
Ru1 N5 C32 C33 1.4(6) .
C30 C31 C32 N5 -0.5(9) .
C30 C31 C32 C33 176.3(5) .
C37 N6 C33 C34 -3.5(7) .
Ru1 N6 C33 C34 173.5(4) .
C37 N6 C33 C32 176.3(5) .
Ru1 N6 C33 C32 -6.7(6) .
N5 C32 C33 N6 3.5(6) .
C31 C32 C33 N6 -173.5(5) .
N5 C32 C33 C34 -176.7(5) .
C31 C32 C33 C34 6.3(8) .
N6 C33 C34 C35 1.2(8) .
C32 C33 C34 C35 -178.6(5) .
C33 C34 C35 C36 1.6(9) .
C33 C34 C35 C42 -177.5(7) .
C34 C35 C36 C37 -2.1(9) .
C42 C35 C36 C37 177.1(7) .
C33 N6 C37 C36 3.2(8) .
Ru1 N6 C37 C36 -173.5(4) .
C35 C36 C37 N6 -0.3(9) .
C29 C30 C38 C39 -109.4(11) .
C31 C30 C38 C39 70.8(12) .
C29 C30 C38 C41 113.2(10) .
C31 C30 C38 C41 -66.6(11) .
C29 C30 C38 C40 1.4(11) .
C31 C30 C38 C40 -178.4(7) .
C36 C35 C42 C45 173.9(9) .
C34 C35 C42 C45 -7.1(13) .
C36 C35 C42 C43 -58.3(11) .
C34 C35 C42 C43 120.7(9) .
C36 C35 C42 C44 54.2(10) .
C34 C35 C42 C44 -126.7(8) .
C50 N7 C46 C47 2.1(8) .
Ru1 N7 C46 C47 -171.4(4) .
N7 C46 C47 C48 -0.1(9) .
C46 C47 C48 C49 -2.4(8) .
C46 C47 C48 C56 178.7(6) .
C47 C48 C49 C50 3.0(8) .
C56 C48 C49 C50 -178.1(5) .
C46 N7 C50 C49 -1.5(7) .
Ru1 N7 C50 C49 172.5(4) .
C46 N7 C50 C51 179.9(4) .
Ru1 N7 C50 C51 -6.0(5) .
C48 C49 C50 N7 -1.1(8) .
C48 C49 C50 C51 177.3(5) .
C55 N8 C51 C52 -2.2(7) .
Ru1 N8 C51 C52 176.4(4) .
C55 N8 C51 C50 178.5(4) .
Ru1 N8 C51 C50 -2.9(5) .
N7 C50 C51 N8 5.8(6) .
C49 C50 C51 N8 -172.8(5) .
N7 C50 C51 C52 -173.5(4) .
C49 C50 C51 C52 8.0(8) .
N8 C51 C52 C53 1.0(7) .
C50 C51 C52 C53 -179.7(5) .
C51 C52 C53 C54 0.8(7) .
C51 C52 C53 C60 -178.4(5) .
C52 C53 C54 C55 -1.4(7) .
C60 C53 C54 C55 177.8(5) .
C51 N8 C55 C54 1.6(7) .
Ru1 N8 C55 C54 -176.9(4) .
C53 C54 C55 N8 0.2(8) .
C49 C48 C56 C59 40.0(8) .
C47 C48 C56 C59 -141.2(6) .
C49 C48 C56 C58 -77.2(7) .
C47 C48 C56 C58 101.6(7) .
C49 C48 C56 C57 161.0(7) .
C47 C48 C56 C57 -20.2(10) .
C54 C53 C60 C61 -118.4(5) .
C52 C53 C60 C61 60.8(6) .
C54 C53 C60 C62 123.0(5) .
C52 C53 C60 C62 -57.8(6) .
C54 C53 C60 C63 1.6(7) .
C52 C53 C60 C63 -179.2(5) .
C604 O600 C601 C602 -15(3) .
O600 C601 C602 C603 -5(3) .
C601 C602 C603 C604 22(3) .
C601 O600 C604 C603 31(4) .
C602 C603 C604 O600 -31(3) .
C904 O900 C901 C902 9.7(19) .
O900 C901 C902 C903 -25(2) .
C901 C902 C903 C904 32(2) .
C901 O900 C904 C903 10.6(17) .
C902 C903 C904 O900 -25.1(18) .
Cl92 C900 Cl91 Cl93 62.6(13) 7_665
Cl93 C900 Cl91 Cl93 -60.7(18) 7_665
Cl93 C900 Cl92 Cl93 81.6(16) 7_665
Cl91 C900 Cl92 Cl93 -47.5(10) 7_665
Cl92 C900 Cl93 C900 -79.6(15) 7_665
Cl91 C900 Cl93 C900 46.1(14) 7_665
Cl92 C900 Cl93 Cl91 -1(2) 7_665
Cl91 C900 Cl93 Cl91 124.7(15) 7_665
Cl92 C900 Cl93 Cl92 -138.1(9) 7_665
Cl91 C900 Cl93 Cl92 -12.4(17) 7_665
Cl92 C900 Cl93 Cl93 -79.6(15) 7_665
Cl91 C900 Cl93 Cl93 46.1(14) 7_665
